data_2243812
loop_
_publ_author_name
'Moon, Dohyun'
'Jeon, Sunghwan'
'Choi, Jong-Ha'

_publ_section_title
;
 Crystal structure of
 3,14-dimethyl-2,13-diaza-6,17-diazoniatricyclo[16.4.0.0^7,12^]docosane
 bis(perchlorate) from synchrotron X-ray data
;
_journal_coeditor_code VM2247
_journal_issue 5
_journal_name_full 'Acta Crystallographica Section E'
_journal_page_first 551
_journal_page_last 554
_journal_paper_doi 10.1107/S2056989021004278
_journal_volume 77
_journal_year 2021
_chemical_formula_iupac 'C20 H42 N4 2+, 2Cl O4 -'
_chemical_formula_moiety 'C20 H42 N4 2+, 2(Cl O4 -)'
_chemical_formula_sum 'C20 H42 Cl2 N4 O8'
_chemical_formula_weight 537.47
_chemical_name_systematic
;
3,14-Dimethyl-2,13-diaza-6,17-diazoniatricyclo[16.4.0.0^7,12^]docosane
bis(perchlorate)
;
_space_group_crystal_system monoclinic
_space_group_IT_number 14
_space_group_name_Hall '-P 2yn'
_space_group_name_H-M_alt 'P 1 21/n 1'
_atom_sites_solution_hydrogens mixed
_audit_creation_method SHELXL-2018/3
_cell_angle_alpha 90
_cell_angle_beta 92.90(3)
_cell_angle_gamma 90
_cell_formula_units_Z 2
_cell_length_a 10.689(2)
_cell_length_b 8.4450(17)
_cell_length_c 14.020(3)
_cell_measurement_reflns_used 41946
_cell_measurement_temperature 220(2)
_cell_measurement_theta_max 33.548
_cell_measurement_theta_min 0.361
_cell_volume 1263.9(4)
_computing_cell_refinement
;
<i>HKL3000sm</i> (Otwinowski & Minor, 1997)
;
_computing_data_collection
;
<i>PAL BL2D-SMDC</i> (Shin <i>et al.</i>,  2016)
;
_computing_data_reduction
;
<i>HKL3000sm</i> (Otwinowski & Minor, 1997)
;
_computing_molecular_graphics
;
<i>DIAMOND 4</i> (Putz & Brandenburg, 2014)
;
_computing_publication_material
;
<i>publCIF</i> (Westrip, 2010)
;
_computing_structure_refinement
;
<i>SHELXL2018</i> (Sheldrick, 2015b)
;
_computing_structure_solution
;
<i>SHELXT2018</i> (Sheldrick, 2015a)
;
_diffrn_ambient_temperature 220(2)
_diffrn_measured_fraction_theta_full 0.993
_diffrn_measured_fraction_theta_max 0.996
_diffrn_measurement_device_type 'Rayonix MX225HS CCD area detector'
_diffrn_measurement_method 'omega scan'
_diffrn_radiation_type synchrotron
_diffrn_radiation_wavelength 0.630
_diffrn_reflns_av_R_equivalents 0.0626
_diffrn_reflns_av_unetI/netI 0.0399
_diffrn_reflns_limit_h_max 14
_diffrn_reflns_limit_h_min -14
_diffrn_reflns_limit_k_max 11
_diffrn_reflns_limit_k_min -11
_diffrn_reflns_limit_l_max 19
_diffrn_reflns_limit_l_min -19
_diffrn_reflns_number 12842
_diffrn_reflns_theta_full 22.210
_diffrn_reflns_theta_max 25.998
_diffrn_reflns_theta_min 2.497
_diffrn_source 'PLSII 2D bending magnet'
_exptl_absorpt_coefficient_mu 0.221
_exptl_absorpt_correction_T_max 1.000
_exptl_absorpt_correction_T_min 0.957
_exptl_absorpt_correction_type empirical
_exptl_absorpt_process_details
;
(<i>HKL3000sm</i> Scalepack; Otwinowski <i>et al.</i>,  2003)
;
_exptl_crystal_colour colorless
_exptl_crystal_density_diffrn 1.412
_exptl_crystal_description block
_exptl_crystal_F_000 576
_exptl_crystal_size_max 0.084
_exptl_crystal_size_mid 0.082
_exptl_crystal_size_min 0.075
_refine_diff_density_max 0.857
_refine_diff_density_min -0.443
_refine_ls_extinction_method none
_refine_ls_goodness_of_fit_ref 1.111
_refine_ls_hydrogen_treatment mixed
_refine_ls_matrix_type full
_refine_ls_number_parameters 158
_refine_ls_number_reflns 3549
_refine_ls_number_restraints 0
_refine_ls_restrained_S_all 1.111
_refine_ls_R_factor_all 0.0589
_refine_ls_R_factor_gt 0.0553
_refine_ls_shift/su_max 0.000
_refine_ls_shift/su_mean 0.000
_refine_ls_structure_factor_coef Fsqd
_refine_ls_weighting_details 'w=1/[\s^2^(Fo^2^)+(0.1016P)^2^+0.4023P] where P=(Fo^2^+2Fc^2^)/3'
_refine_ls_weighting_scheme calc
_refine_ls_wR_factor_gt 0.1682
_refine_ls_wR_factor_ref 0.1719
_reflns_number_gt 3164
_reflns_number_total 3549
_reflns_threshold_expression 'I > 2\s(I)'
_cod_data_source_file vm2247sup1.cif
_cod_data_source_block I
_cod_original_sg_symbol_H-M 'P 21/n'
_cod_database_code 2243812
_shelx_space_group_comment
;
The symmetry employed for this shelxl refinement is uniquely defined
by the following loop, which should always be used as a source of
symmetry information in preference to the above space-group names.
They are only intended as comments.
;
_shelx_estimated_absorpt_t_min 0.982
_shelx_estimated_absorpt_t_max 0.984

loop_
_space_group_symop_operation_xyz
'x, y, z'
'-x+1/2, y+1/2, -z+1/2'
'-x, -y, -z'
'x-1/2, -y-1/2, z-1/2'

loop_
_atom_site_type_symbol
_atom_site_label
_atom_site_fract_x
_atom_site_fract_y
_atom_site_fract_z
_atom_site_U_iso_or_equiv
_atom_site_adp_type
_atom_site_calc_flag
_atom_site_occupancy
_atom_site_disorder_assembly
_atom_site_disorder_group
N N1 0.35546(11) 1.04262(14) 0.58019(8) 0.0179(2) Uani d 1 . .
H H1N1 0.3881(18) 1.135(3) 0.5913(14) 0.027 Uiso d 1 . .
N N2 0.58037(10) 0.87373(14) 0.61832(7) 0.0189(2) Uani d 1 . .
H H2A 0.556980 0.771653 0.612584 0.023 Uiso calc 1 . .
H H2B 0.556374 0.923391 0.563613 0.023 Uiso calc 1 . .
C C1 0.17869(17) 0.8824(2) 0.51236(13) 0.0357(4) Uani d 1 . .
H H1A 0.104402 0.890989 0.470004 0.054 Uiso calc 1 . .
H H1B 0.158772 0.823502 0.569045 0.054 Uiso calc 1 . .
H H1C 0.243896 0.827482 0.479816 0.054 Uiso calc 1 . .
C C2 0.22417(13) 1.04715(17) 0.54095(10) 0.0208(3) Uani d 1 . .
H H2 0.171026 1.086474 0.591704 0.025 Uiso calc 1 . .
C C3 0.37355(13) 0.95865(16) 0.67248(9) 0.0186(3) Uani d 1 . .
H H3 0.339745 0.850008 0.664720 0.022 Uiso calc 1 . .
C C4 0.30834(15) 1.03951(18) 0.75469(10) 0.0254(3) Uani d 1 . .
H H4A 0.337406 1.149317 0.760396 0.030 Uiso calc 1 . .
H H4B 0.217795 1.041505 0.739748 0.030 Uiso calc 1 . .
C C5 0.33416(16) 0.95505(19) 0.85002(10) 0.0270(3) Uani d 1 . .
H H5A 0.296287 1.015186 0.900932 0.032 Uiso calc 1 . .
H H5B 0.295502 0.849816 0.847313 0.032 Uiso calc 1 . .
C C6 0.47429(16) 0.9383(2) 0.87300(10) 0.0284(3) Uani d 1 . .
H H6A 0.488076 0.877269 0.932053 0.034 Uiso calc 1 . .
H H6B 0.511244 1.043474 0.883362 0.034 Uiso calc 1 . .
C C7 0.53896(14) 0.85522(19) 0.79198(9) 0.0258(3) Uani d 1 . .
H H7A 0.629365 0.849658 0.807106 0.031 Uiso calc 1 . .
H H7B 0.506976 0.746930 0.784522 0.031 Uiso calc 1 . .
C C8 0.51363(13) 0.94746(16) 0.69916(9) 0.0187(3) Uani d 1 . .
H H8 0.546260 1.056300 0.708844 0.022 Uiso calc 1 . .
C C9 0.71994(13) 0.8814(2) 0.63136(9) 0.0257(3) Uani d 1 . .
H H9A 0.747588 0.810782 0.683724 0.031 Uiso calc 1 . .
H H9B 0.744648 0.989510 0.649456 0.031 Uiso calc 1 . .
C C10 0.78531(13) 0.83475(19) 0.54199(9) 0.0239(3) Uani d 1 . .
H H10A 0.750585 0.733364 0.519265 0.029 Uiso calc 1 . .
H H10B 0.874193 0.817560 0.559494 0.029 Uiso calc 1 . .
Cl Cl1 0.54918(4) 0.43816(5) 0.65415(3) 0.03296(16) Uani d 1 . .
O O1 0.45977(15) 0.55690(19) 0.61926(13) 0.0495(4) Uani d 1 . .
O O2 0.67029(15) 0.5118(2) 0.65563(14) 0.0618(5) Uani d 1 . .
O O3 0.5462(2) 0.3046(2) 0.59233(17) 0.0762(6) Uani d 1 . .
O O4 0.51936(16) 0.3923(2) 0.74864(12) 0.0598(5) Uani d 1 . .

loop_
_atom_site_aniso_label
_atom_site_aniso_U_11
_atom_site_aniso_U_22
_atom_site_aniso_U_33
_atom_site_aniso_U_12
_atom_site_aniso_U_13
_atom_site_aniso_U_23
N1 0.0238(5) 0.0176(5) 0.0127(5) -0.0015(4) 0.0047(4) 0.0024(4)
N2 0.0246(5) 0.0218(6) 0.0109(4) 0.0014(4) 0.0056(4) 0.0023(4)
C1 0.0388(8) 0.0307(8) 0.0374(9) -0.0110(7) -0.0011(6) -0.0010(7)
C2 0.0229(6) 0.0235(7) 0.0165(6) 0.0007(5) 0.0065(4) 0.0003(5)
C3 0.0262(6) 0.0175(6) 0.0128(5) 0.0000(5) 0.0073(4) 0.0028(4)
C4 0.0347(7) 0.0271(7) 0.0155(6) 0.0061(6) 0.0121(5) 0.0040(5)
C5 0.0407(8) 0.0275(7) 0.0139(6) 0.0017(6) 0.0128(5) 0.0031(5)
C6 0.0427(8) 0.0326(8) 0.0105(6) -0.0001(6) 0.0061(5) 0.0000(5)
C7 0.0349(7) 0.0315(7) 0.0113(5) 0.0049(6) 0.0060(5) 0.0046(5)
C8 0.0265(6) 0.0194(6) 0.0106(5) -0.0004(5) 0.0063(4) 0.0006(4)
C9 0.0242(6) 0.0387(8) 0.0146(6) 0.0006(6) 0.0047(4) 0.0006(5)
C10 0.0264(6) 0.0291(7) 0.0168(6) 0.0062(5) 0.0063(5) 0.0030(5)
Cl1 0.0328(2) 0.0270(3) 0.0393(3) -0.00471(14) 0.00435(17) 0.00776(14)
O1 0.0454(8) 0.0462(9) 0.0564(9) 0.0068(6) -0.0015(7) 0.0120(7)
O2 0.0423(8) 0.0658(11) 0.0770(12) -0.0215(8) 0.0003(8) 0.0287(10)
O3 0.1111(16) 0.0318(8) 0.0893(14) -0.0193(10) 0.0399(12) -0.0118(9)
O4 0.0577(9) 0.0755(12) 0.0463(9) -0.0126(9) 0.0036(7) 0.0284(9)

loop_
_atom_type_symbol
_atom_type_description
_atom_type_scat_dispersion_real
_atom_type_scat_dispersion_imag
_atom_type_scat_source
C C 0.0021 0.0012 'International Tables Vol C Tables 4.2.6.8 and 6.1.1.4'
H H 0.0000 0.0000 'International Tables Vol C Tables 4.2.6.8 and 6.1.1.4'
N N 0.0044 0.0025 'International Tables Vol C Tables 4.2.6.8 and 6.1.1.4'
O O 0.0080 0.0047 'International Tables Vol C Tables 4.2.6.8 and 6.1.1.4'
Cl Cl 0.1230 0.1255 'International Tables Vol C Tables 4.2.6.8 and 6.1.1.4'

loop_
_geom_angle_atom_site_label_1
_geom_angle_atom_site_label_2
_geom_angle_atom_site_label_3
_geom_angle_site_symmetry_1
_geom_angle_site_symmetry_3
_geom_angle
_geom_angle_publ_flag
C3 N1 C2 . . 114.61(11) ?
C3 N1 H1N1 . . 103.8(13) ?
C2 N1 H1N1 . . 114.3(13) ?
C9 N2 C8 . . 113.46(11) ?
C9 N2 H2A . . 108.9 ?
C8 N2 H2A . . 108.9 ?
C9 N2 H2B . . 108.9 ?
C8 N2 H2B . . 108.9 ?
H2A N2 H2B . . 107.7 ?
C2 C1 H1A . . 109.5 ?
C2 C1 H1B . . 109.5 ?
H1A C1 H1B . . 109.5 ?
C2 C1 H1C . . 109.5 ?
H1A C1 H1C . . 109.5 ?
H1B C1 H1C . . 109.5 ?
N1 C2 C1 . . 110.99(12) ?
N1 C2 C10 . 3_676 108.89(11) ?
C1 C2 C10 . 3_676 112.81(13) ?
N1 C2 H2 . . 108.0 ?
C1 C2 H2 . . 108.0 ?
C10 C2 H2 3_676 . 108.0 ?
N1 C3 C8 . . 109.08(10) ?
N1 C3 C4 . . 113.50(11) ?
C8 C3 C4 . . 108.65(12) ?
N1 C3 H3 . . 108.5 ?
C8 C3 H3 . . 108.5 ?
C4 C3 H3 . . 108.5 ?
C5 C4 C3 . . 112.33(12) ?
C5 C4 H4A . . 109.1 ?
C3 C4 H4A . . 109.1 ?
C5 C4 H4B . . 109.1 ?
C3 C4 H4B . . 109.1 ?
H4A C4 H4B . . 107.9 ?
C6 C5 C4 . . 111.15(12) ?
C6 C5 H5A . . 109.4 ?
C4 C5 H5A . . 109.4 ?
C6 C5 H5B . . 109.4 ?
C4 C5 H5B . . 109.4 ?
H5A C5 H5B . . 108.0 ?
C5 C6 C7 . . 111.23(13) ?
C5 C6 H6A . . 109.4 ?
C7 C6 H6A . . 109.4 ?
C5 C6 H6B . . 109.4 ?
C7 C6 H6B . . 109.4 ?
H6A C6 H6B . . 108.0 ?
C8 C7 C6 . . 109.34(13) ?
C8 C7 H7A . . 109.8 ?
C6 C7 H7A . . 109.8 ?
C8 C7 H7B . . 109.8 ?
C6 C7 H7B . . 109.8 ?
H7A C7 H7B . . 108.3 ?
N2 C8 C3 . . 109.71(11) ?
N2 C8 C7 . . 111.10(11) ?
C3 C8 C7 . . 111.66(11) ?
N2 C8 H8 . . 108.1 ?
C3 C8 H8 . . 108.1 ?
C7 C8 H8 . . 108.1 ?
N2 C9 C10 . . 112.70(11) ?
N2 C9 H9A . . 109.1 ?
C10 C9 H9A . . 109.1 ?
N2 C9 H9B . . 109.1 ?
C10 C9 H9B . . 109.1 ?
H9A C9 H9B . . 107.8 ?
C9 C10 C2 . 3_676 116.25(13) ?
C9 C10 H10A . . 108.2 ?
C2 C10 H10A 3_676 . 108.2 ?
C9 C10 H10B . . 108.2 ?
C2 C10 H10B 3_676 . 108.2 ?
H10A C10 H10B . . 107.4 ?
O3 Cl1 O4 . . 110.51(12) ?
O3 Cl1 O2 . . 110.20(14) ?
O4 Cl1 O2 . . 110.28(11) ?
O3 Cl1 O1 . . 110.37(13) ?
O4 Cl1 O1 . . 108.95(11) ?
O2 Cl1 O1 . . 106.45(10) ?

loop_
_geom_bond_atom_site_label_1
_geom_bond_atom_site_label_2
_geom_bond_site_symmetry_2
_geom_bond_distance
_geom_bond_publ_flag
N1 C3 . 1.4795(16) ?
N1 C2 . 1.4817(18) ?
N1 H1N1 . 0.86(2) ?
N2 C9 . 1.4952(18) ?
N2 C8 . 1.5044(16) ?
N2 H2A . 0.9000 ?
N2 H2B . 0.9000 ?
C1 C2 . 1.521(2) ?
C1 H1A . 0.9700 ?
C1 H1B . 0.9700 ?
C1 H1C . 0.9700 ?
C2 C10 3_676 1.5314(19) ?
C2 H2 . 0.9900 ?
C3 C8 . 1.5278(19) ?
C3 C4 . 1.5368(18) ?
C3 H3 . 0.9900 ?
C4 C5 . 1.528(2) ?
C4 H4A . 0.9800 ?
C4 H4B . 0.9800 ?
C5 C6 . 1.523(2) ?
C5 H5A . 0.9800 ?
C5 H5B . 0.9800 ?
C6 C7 . 1.530(2) ?
C6 H6A . 0.9800 ?
C6 H6B . 0.9800 ?
C7 C8 . 1.5290(18) ?
C7 H7A . 0.9800 ?
C7 H7B . 0.9800 ?
C8 H8 . 0.9900 ?
C9 C10 . 1.5173(18) ?
C9 H9A . 0.9800 ?
C9 H9B . 0.9800 ?
C10 H10A . 0.9800 ?
C10 H10B . 0.9800 ?
Cl1 O3 . 1.4218(19) ?
Cl1 O4 . 1.4315(16) ?
Cl1 O2 . 1.4354(15) ?
Cl1 O1 . 1.4529(16) ?

loop_
_geom_hbond_atom_site_label_D
_geom_hbond_atom_site_label_H
_geom_hbond_atom_site_label_A
_geom_hbond_site_symmetry_A
_geom_hbond_distance_DH
_geom_hbond_distance_HA
_geom_hbond_distance_DA
_geom_hbond_angle_DHA
_geom_hbond_publ_flag
N1 H1N1 O3 1_565 0.86(2) 2.22(2) 3.007(2) 152.4(18) yes
N2 H2A O1 . 0.90 2.09 2.970(2) 164 yes
N2 H2A O2 . 0.90 2.56 3.239(2) 132 yes
N2 H2B N1 3_676 0.90 2.29 2.9846(16) 134 yes
N2 H2B N1 . 0.90 2.39 2.8230(17) 109 yes
C7 H7A O2 2_656 0.98 2.57 3.423(3) 145 yes

loop_
_geom_torsion_atom_site_label_1
_geom_torsion_atom_site_label_2
_geom_torsion_atom_site_label_3
_geom_torsion_atom_site_label_4
_geom_torsion_site_symmetry_1
_geom_torsion_site_symmetry_2
_geom_torsion_site_symmetry_3
_geom_torsion_site_symmetry_4
_geom_torsion
_geom_torsion_publ_flag
C3 N1 C2 C1 . . . . -67.02(15) ?
C3 N1 C2 C10 . . . 3_676 168.21(11) ?
C2 N1 C3 C8 . . . . 173.99(10) ?
C2 N1 C3 C4 . . . . -64.72(15) ?
N1 C3 C4 C5 . . . . -177.06(12) ?
C8 C3 C4 C5 . . . . -55.52(16) ?
C3 C4 C5 C6 . . . . 54.72(17) ?
C4 C5 C6 C7 . . . . -55.07(17) ?
C5 C6 C7 C8 . . . . 57.14(16) ?
C9 N2 C8 C3 . . . . 170.77(11) ?
C9 N2 C8 C7 . . . . -65.28(15) ?
N1 C3 C8 N2 . . . . -53.86(14) ?
C4 C3 C8 N2 . . . . -178.05(10) ?
N1 C3 C8 C7 . . . . -177.48(11) ?
C4 C3 C8 C7 . . . . 58.32(15) ?
C6 C7 C8 N2 . . . . 177.49(12) ?
C6 C7 C8 C3 . . . . -59.68(16) ?
C8 N2 C9 C10 . . . . -169.40(12) ?
N2 C9 C10 C2 . . . 3_676 71.50(17) ?

_cod_database_fobs_code 2243812
